data_4321658
loop_
_publ_author_name
'Hassan Keypour'
'Sadegh Salehzadeh'
'Robin G. Pritchard'
'R. V. Parish'

_publ_contact_author
;
        Prof. H. Keypour
        Department of Chemistry
        University of Bu Ali Sina
        Hamadan
        Iran
;
_publ_contact_author_email keypour@basu.ac.ir
_publ_contact_author_fax '0098 81 8272404'
_publ_contact_author_phone '0098 81 8223283'
_publ_section_title
;
 Synthesis and Crystal Structure Determination of Some Asymmetrical and
 Symmetrical CR-Type Macrocyclic Schiff Base Complexes, with a Single
 Pendant Coordinating 2-Aminoethyl Arm
;
_journal_name_full 'Inorganic Chemistry'
_journal_page_first 5787
_journal_page_last 5790
_journal_paper_doi 10.1021/ic000511m
_journal_volume 39
_journal_year 2000
_chemical_formula_sum 'C17 H27 Cl2 Cu N5 O8'
_chemical_formula_weight 563.88
_chemical_name_systematic
; 
 ? 
;
_space_group_IT_number 14
_symmetry_cell_setting monoclinic
_symmetry_space_group_name_Hall '-P 2ybc'
_symmetry_space_group_name_H-M 'P 1 21/c 1'
_atom_sites_solution_hydrogens geom
_atom_sites_solution_primary direct
_atom_sites_solution_secondary difmap
_audit_creation_method SHELXL-97
_cell_angle_alpha 90.00
_cell_angle_beta 96.40(2)
_cell_angle_gamma 90.00
_cell_formula_units_Z 4
_cell_length_a 7.9871(10)
_cell_length_b 18.882(3)
_cell_length_c 15.185(3)
_cell_measurement_temperature 203(2)
_cell_volume 2275.8(6)
_computing_structure_refinement 'SHELXL-97 (Sheldrick, 1997)'
_computing_structure_solution 'SHELXS-97 (Sheldrick, 1990)'
_diffrn_ambient_temperature 203(2)
_diffrn_measured_fraction_theta_full 0.982
_diffrn_measured_fraction_theta_max 0.982
_diffrn_radiation_monochromator graphite
_diffrn_radiation_source 'fine-focus sealed tube'
_diffrn_radiation_type MoK\a
_diffrn_radiation_wavelength 0.71073
_diffrn_reflns_av_R_equivalents 0.0845
_diffrn_reflns_av_sigmaI/netI 0.1088
_diffrn_reflns_limit_h_max 9
_diffrn_reflns_limit_h_min 0
_diffrn_reflns_limit_k_max 22
_diffrn_reflns_limit_k_min 0
_diffrn_reflns_limit_l_max 17
_diffrn_reflns_limit_l_min -18
_diffrn_reflns_number 4219
_diffrn_reflns_theta_full 24.96
_diffrn_reflns_theta_max 24.96
_diffrn_reflns_theta_min 1.73
_exptl_absorpt_coefficient_mu 1.249
_exptl_absorpt_correction_T_max 0.9402
_exptl_absorpt_correction_T_min 0.7057
_exptl_crystal_colour blue
_exptl_crystal_density_diffrn 1.646
_exptl_crystal_density_method 'not measured'
_exptl_crystal_description plate
_exptl_crystal_F_000 1164
_exptl_crystal_size_max 0.30
_exptl_crystal_size_mid 0.15
_exptl_crystal_size_min 0.05
_refine_diff_density_max 0.959
_refine_diff_density_min -0.674
_refine_diff_density_rms 0.100
_refine_ls_extinction_method none
_refine_ls_goodness_of_fit_ref 0.998
_refine_ls_hydrogen_treatment mixed
_refine_ls_matrix_type full
_refine_ls_number_parameters 353
_refine_ls_number_reflns 3935
_refine_ls_number_restraints 0
_refine_ls_restrained_S_all 0.998
_refine_ls_R_factor_all 0.1426
_refine_ls_R_factor_gt 0.0773
_refine_ls_shift/su_max 0.002
_refine_ls_shift/su_mean 0.000
_refine_ls_structure_factor_coef Fsqd
_refine_ls_weighting_details 'calc w=1/[\s^2^(Fo^2^)+(0.0945P)^2^+0.0000P] where P=(Fo^2^+2Fc^2^)/3'
_refine_ls_weighting_scheme calc
_refine_ls_wR_factor_gt 0.1635
_refine_ls_wR_factor_ref 0.1944
_reflns_number_gt 2207
_reflns_number_total 3935
_reflns_threshold_expression >2sigma(I)
_cod_data_source_file ic000511m_3.cif
_cod_data_source_block i
_cod_original_cell_volume 2275.7(6)
_cod_original_sg_symbol_H-M 'P 21/c'
_cod_database_code 4321658

loop_
_symmetry_equiv_pos_as_xyz
'x, y, z'
'-x, y+1/2, -z+1/2'
'-x, -y, -z'
'x, -y-1/2, z-1/2'

loop_
_atom_site_label
_atom_site_type_symbol
_atom_site_fract_x
_atom_site_fract_y
_atom_site_fract_z
_atom_site_U_iso_or_equiv
_atom_site_adp_type
_atom_site_occupancy
_atom_site_symmetry_multiplicity
_atom_site_calc_flag
_atom_site_refinement_flags
_atom_site_disorder_assembly
_atom_site_disorder_group
Cu1 Cu 0.69484(12) 0.42707(4) 0.75693(5) 0.0367(3) Uani 1 1 d . . .
N1 N 0.7256(7) 0.4574(3) 0.6404(3) 0.0317(13) Uani 1 1 d . . .
N2 N 0.7911(9) 0.3384(3) 0.7106(5) 0.0524(18) Uani 1 1 d . . .
N3 N 0.6868(7) 0.5302(3) 0.7705(3) 0.0346(14) Uani 1 1 d . . .
N4 N 0.7034(9) 0.4271(3) 0.8922(4) 0.0512(17) Uani 1 1 d . . .
N5 N 0.4408(12) 0.3906(5) 0.7619(6) 0.056(2) Uani 1 1 d . . .
H5A H 0.409(10) 0.413(3) 0.751(5) 0.00(2) Uiso 1 1 d . . .
H5B H 0.403(11) 0.349(5) 0.713(6) 0.08(3) Uiso 1 1 d . . .
C1 C 0.7736(10) 0.4100(5) 0.5841(5) 0.054(2) Uani 1 1 d . . .
C2 C 0.7967(14) 0.4283(6) 0.5001(6) 0.076(3) Uani 1 1 d . . .
H2 H 0.8302 0.3948 0.4597 0.092 Uiso 1 1 calc R . .
C3 C 0.7692(13) 0.4970(7) 0.4768(6) 0.081(4) Uani 1 1 d . . .
H3 H 0.7844 0.5108 0.4187 0.097 Uiso 1 1 calc R . .
C4 C 0.7186(12) 0.5491(5) 0.5359(6) 0.065(3) Uani 1 1 d . . .
H4 H 0.6968 0.5962 0.5182 0.078 Uiso 1 1 calc R . .
C5 C 0.7034(9) 0.5260(4) 0.6216(4) 0.0386(18) Uani 1 1 d . . .
C6 C 0.8115(10) 0.3399(4) 0.6309(6) 0.046(2) Uani 1 1 d . . .
C7 C 0.6790(9) 0.5672(4) 0.7010(5) 0.0415(18) Uani 1 1 d . . .
C8 C 0.8755(14) 0.2808(6) 0.5787(8) 0.093(4) Uani 1 1 d . . .
H8A H 0.7864 0.2465 0.5642 0.140 Uiso 1 1 calc R . .
H8B H 0.9699 0.2581 0.6133 0.140 Uiso 1 1 calc R . .
H8C H 0.9120 0.2995 0.5244 0.140 Uiso 1 1 calc R . .
C9 C 0.6585(12) 0.6461(4) 0.6974(7) 0.067(3) Uani 1 1 d . . .
H9A H 0.6213 0.6628 0.7524 0.101 Uiso 1 1 calc R . .
H9B H 0.5754 0.6587 0.6483 0.101 Uiso 1 1 calc R . .
H9C H 0.7655 0.6680 0.6890 0.101 Uiso 1 1 calc R . .
C10 C 0.8274(13) 0.2772(4) 0.7680(7) 0.079(3) Uani 1 1 d . . .
H10A H 0.8544 0.2365 0.7322 0.094 Uiso 1 1 calc R . .
H10B H 0.7274 0.2653 0.7969 0.094 Uiso 1 1 calc R . .
C11 C 0.9690(15) 0.2913(5) 0.8356(7) 0.080(3) Uani 1 1 d . . .
H11A H 1.0720 0.2910 0.8061 0.096 Uiso 1 1 calc R . .
H11B H 0.9769 0.2514 0.8771 0.096 Uiso 1 1 calc R . .
C12 C 0.9702(14) 0.3592(5) 0.8903(7) 0.080(3) Uani 1 1 d . . .
H12A H 1.0683 0.3578 0.9352 0.096 Uiso 1 1 calc R . .
H12B H 0.9854 0.3993 0.8511 0.096 Uiso 1 1 calc R . .
C13 C 0.8165(13) 0.3728(4) 0.9363(5) 0.059(2) Uani 1 1 d . . .
H13A H 0.7537 0.3284 0.9392 0.070 Uiso 1 1 calc R . .
H13B H 0.8521 0.3880 0.9972 0.070 Uiso 1 1 calc R . .
C14 C 0.7730(13) 0.5000(4) 0.9200(5) 0.055(2) Uani 1 1 d . . .
H14A H 0.7541 0.5094 0.9816 0.066 Uiso 1 1 calc R . .
H14B H 0.8946 0.5012 0.9161 0.066 Uiso 1 1 calc R . .
C15 C 0.6881(11) 0.5552(4) 0.8614(5) 0.054(2) Uani 1 1 d . . .
H15A H 0.5727 0.5627 0.8755 0.064 Uiso 1 1 calc R . .
H15B H 0.7493 0.6002 0.8692 0.064 Uiso 1 1 calc R . .
C16 C 0.5245(13) 0.4202(5) 0.9141(6) 0.071(3) Uani 1 1 d . . .
H16A H 0.4671 0.4660 0.9072 0.085 Uiso 1 1 calc R . .
H16B H 0.5238 0.4046 0.9757 0.085 Uiso 1 1 calc R . .
C17 C 0.4342(13) 0.3661(5) 0.8516(6) 0.071(3) Uani 1 1 d . . .
H17A H 0.4891 0.3199 0.8599 0.085 Uiso 1 1 calc R . .
H17B H 0.3167 0.3612 0.8637 0.085 Uiso 1 1 calc R . .
Cl1 Cl 1.1578(3) 0.55875(10) 0.76766(12) 0.0484(5) Uani 1 1 d . . .
O1 O 1.2976(10) 0.5787(6) 0.7300(6) 0.136(4) Uani 1 1 d . . .
O2A O 1.047(2) 0.6068(7) 0.7932(19) 0.104(7) Uani 0.50 1 d P . .
O2B O 1.051(2) 0.6062(9) 0.7045(14) 0.107(6) Uani 0.50 1 d P . .
O3 O 1.0836(9) 0.4937(4) 0.7349(5) 0.087(2) Uani 1 1 d . . .
O4A O 1.253(3) 0.5345(10) 0.8494(11) 0.112(7) Uani 0.50 1 d P . .
O4B O 1.124(4) 0.5730(15) 0.8473(13) 0.162(13) Uani 0.50 1 d P . .
Cl2 Cl 0.3881(3) 0.25670(11) 0.56393(15) 0.0611(6) Uani 1 1 d . . .
O5A O 0.494(3) 0.2341(11) 0.6398(11) 0.107(8) Uani 0.50 1 d P . .
O5B O 0.514(3) 0.2030(10) 0.596(2) 0.128(10) Uani 0.50 1 d P . .
O6A O 0.484(3) 0.2769(9) 0.4965(11) 0.088(6) Uani 0.50 1 d P . .
O6B O 0.485(3) 0.3108(10) 0.530(2) 0.159(13) Uani 0.50 1 d P . .
O7 O 0.2749(12) 0.2117(6) 0.5216(7) 0.141(4) Uani 1 1 d . . .
O8A O 0.302(3) 0.3145(8) 0.5931(12) 0.093(6) Uani 0.50 1 d P . .
O8B O 0.301(3) 0.2764(14) 0.6333(17) 0.143(9) Uani 0.50 1 d P . .

loop_
_atom_site_aniso_label
_atom_site_aniso_U_11
_atom_site_aniso_U_22
_atom_site_aniso_U_33
_atom_site_aniso_U_23
_atom_site_aniso_U_13
_atom_site_aniso_U_12
Cu1 0.0360(5) 0.0384(4) 0.0353(4) 0.0062(4) 0.0026(3) -0.0023(5)
N1 0.025(3) 0.040(3) 0.029(3) -0.004(2) -0.001(2) 0.006(3)
N2 0.049(5) 0.037(3) 0.070(5) -0.008(3) 0.001(4) 0.003(3)
N3 0.027(3) 0.043(3) 0.036(3) -0.014(3) 0.011(3) -0.001(3)
N4 0.063(5) 0.047(4) 0.043(3) 0.000(3) 0.004(3) -0.001(4)
N5 0.050(6) 0.041(5) 0.077(6) -0.005(5) 0.006(4) -0.004(4)
C1 0.039(5) 0.078(6) 0.044(4) -0.027(4) 0.005(4) -0.004(4)
C2 0.088(8) 0.092(8) 0.052(5) -0.017(5) 0.018(5) -0.015(7)
C3 0.067(7) 0.142(11) 0.032(5) 0.001(6) 0.001(4) -0.030(7)
C4 0.066(6) 0.070(6) 0.058(5) 0.029(5) 0.000(5) -0.014(5)
C5 0.033(4) 0.046(4) 0.036(4) 0.013(3) -0.002(3) 0.001(4)
C6 0.028(4) 0.033(4) 0.078(6) -0.022(4) 0.007(4) 0.003(3)
C7 0.031(4) 0.035(4) 0.058(5) 0.003(4) 0.005(3) -0.003(4)
C8 0.070(7) 0.095(8) 0.116(9) -0.060(7) 0.022(6) 0.025(6)
C9 0.058(6) 0.032(4) 0.110(8) 0.015(4) 0.003(6) 0.000(4)
C10 0.083(8) 0.039(5) 0.107(8) -0.007(5) -0.022(6) 0.027(5)
C11 0.102(9) 0.049(5) 0.087(7) 0.012(5) -0.001(6) 0.030(6)
C12 0.087(8) 0.059(6) 0.084(7) 0.002(5) -0.039(6) 0.016(6)
C13 0.085(7) 0.045(5) 0.044(4) 0.010(4) -0.001(5) 0.006(5)
C14 0.090(7) 0.041(4) 0.039(4) -0.003(3) 0.024(4) 0.000(5)
C15 0.045(5) 0.061(5) 0.055(5) -0.021(4) 0.007(4) -0.004(4)
C16 0.076(7) 0.084(7) 0.058(5) -0.002(5) 0.033(5) -0.005(6)
C17 0.073(7) 0.071(6) 0.074(6) -0.010(5) 0.030(5) -0.036(6)
Cl1 0.0430(12) 0.0519(11) 0.0520(11) 0.0003(9) 0.0124(9) 0.0009(9)
O1 0.081(5) 0.223(10) 0.114(6) -0.068(6) 0.060(5) -0.083(7)
O2A 0.052(10) 0.036(7) 0.23(2) -0.020(12) 0.060(14) -0.005(7)
O2B 0.064(11) 0.084(11) 0.164(17) 0.028(12) -0.023(12) 0.024(9)
O3 0.069(5) 0.072(4) 0.119(6) -0.031(4) 0.002(4) -0.007(4)
O4A 0.139(17) 0.110(14) 0.073(10) 0.016(10) -0.053(11) -0.024(12)
O4B 0.27(4) 0.16(3) 0.063(12) -0.036(13) 0.081(18) -0.08(2)
Cl2 0.0742(16) 0.0488(12) 0.0569(13) 0.0077(10) -0.0082(12) -0.0167(12)
O5A 0.108(16) 0.127(17) 0.071(10) 0.052(10) -0.059(10) -0.044(14)
O5B 0.067(12) 0.063(11) 0.25(3) 0.055(15) 0.003(17) 0.002(10)
O6A 0.109(15) 0.089(13) 0.066(9) 0.029(9) 0.016(9) -0.021(11)
O6B 0.076(13) 0.095(14) 0.28(3) 0.115(16) -0.084(17) -0.072(12)
O7 0.108(7) 0.150(8) 0.160(8) -0.083(7) -0.009(6) -0.036(6)
O8A 0.146(17) 0.046(8) 0.094(12) -0.005(7) 0.038(11) -0.018(10)
O8B 0.14(2) 0.16(2) 0.13(2) -0.065(17) 0.036(17) -0.02(2)

loop_
_atom_type_symbol
_atom_type_description
_atom_type_scat_dispersion_real
_atom_type_scat_dispersion_imag
_atom_type_scat_source
C C 0.0033 0.0016 'International Tables Vol C Tables 4.2.6.8 and 6.1.1.4'
H H 0.0000 0.0000 'International Tables Vol C Tables 4.2.6.8 and 6.1.1.4'
N N 0.0061 0.0033 'International Tables Vol C Tables 4.2.6.8 and 6.1.1.4'
O O 0.0106 0.0060 'International Tables Vol C Tables 4.2.6.8 and 6.1.1.4'
Cl Cl 0.1484 0.1585 'International Tables Vol C Tables 4.2.6.8 and 6.1.1.4'
Cu Cu 0.3201 1.2651 'International Tables Vol C Tables 4.2.6.8 and 6.1.1.4'

loop_
_geom_angle_atom_site_label_1
_geom_angle_atom_site_label_2
_geom_angle_atom_site_label_3
_geom_angle
_geom_angle_site_symmetry_1
_geom_angle_site_symmetry_3
_geom_angle_publ_flag
N1 Cu1 N3 78.9(2) . . ?
N1 Cu1 N2 80.2(3) . . ?
N3 Cu1 N2 152.4(3) . . ?
N1 Cu1 N4 160.1(3) . . ?
N3 Cu1 N4 83.8(2) . . ?
N2 Cu1 N4 112.4(3) . . ?
N1 Cu1 N5 110.4(3) . . ?
N3 Cu1 N5 105.8(3) . . ?
N2 Cu1 N5 98.3(3) . . ?
N4 Cu1 N5 83.7(3) . . ?
C1 N1 C5 124.0(7) . . ?
C1 N1 Cu1 118.3(5) . . ?
C5 N1 Cu1 117.6(5) . . ?
C6 N2 C10 124.3(8) . . ?
C6 N2 Cu1 114.9(6) . . ?
C10 N2 Cu1 120.8(6) . . ?
C7 N3 C15 127.4(6) . . ?
C7 N3 Cu1 117.5(5) . . ?
C15 N3 Cu1 115.2(5) . . ?
C13 N4 C16 112.7(7) . . ?
C13 N4 C14 108.4(6) . . ?
C16 N4 C14 110.0(7) . . ?
C13 N4 Cu1 113.9(5) . . ?
C16 N4 Cu1 107.1(5) . . ?
C14 N4 Cu1 104.3(4) . . ?
C17 N5 Cu1 105.6(6) . . ?
N1 C1 C2 121.1(9) . . ?
N1 C1 C6 110.1(7) . . ?
C2 C1 C6 128.5(8) . . ?
C1 C2 C3 117.0(9) . . ?
C2 C3 C4 123.1(8) . . ?
C5 C4 C3 115.8(8) . . ?
N1 C5 C4 118.8(7) . . ?
N1 C5 C7 111.5(6) . . ?
C4 C5 C7 129.5(7) . . ?
N2 C6 C8 126.3(9) . . ?
N2 C6 C1 115.9(7) . . ?
C8 C6 C1 117.7(8) . . ?
N3 C7 C5 113.3(6) . . ?
N3 C7 C9 125.2(7) . . ?
C5 C7 C9 121.4(7) . . ?
N2 C10 C11 111.3(8) . . ?
C10 C11 C12 119.4(8) . . ?
C13 C12 C11 116.2(9) . . ?
N4 C13 C12 113.5(7) . . ?
C15 C14 N4 109.9(7) . . ?
N3 C15 C14 107.1(6) . . ?
N4 C16 C17 108.4(7) . . ?
N5 C17 C16 108.1(7) . . ?
O4B Cl1 O2A 51.9(15) . . ?
O4B Cl1 O1 126.9(13) . . ?
O2A Cl1 O1 121.8(9) . . ?
O4B Cl1 O3 112.4(11) . . ?
O2A Cl1 O3 114.5(8) . . ?
O1 Cl1 O3 114.8(5) . . ?
O4B Cl1 O4A 54.1(15) . . ?
O2A Cl1 O4A 105.3(14) . . ?
O1 Cl1 O4A 94.1(10) . . ?
O3 Cl1 O4A 100.5(8) . . ?
O4B Cl1 O2B 107.9(18) . . ?
O2A Cl1 O2B 56.0(11) . . ?
O1 Cl1 O2B 90.1(9) . . ?
O3 Cl1 O2B 96.1(8) . . ?
O4A Cl1 O2B 159.3(12) . . ?
O4B O2A O2B 129(2) . . ?
O4B O2A Cl1 61.5(13) . . ?
O2B O2A Cl1 67.6(12) . . ?
O2A O2B Cl1 56.3(9) . . ?
O4B O4A Cl1 56.5(11) . . ?
O2A O4B O4A 135(2) . . ?
O2A O4B Cl1 66.6(14) . . ?
O4A O4B Cl1 69.3(15) . . ?
O7 Cl2 O8B 99.5(11) . . ?
O7 Cl2 O8A 108.4(10) . . ?
O8B Cl2 O8A 39.9(11) . . ?
O7 Cl2 O6A 102.5(9) . . ?
O8B Cl2 O6A 148.4(13) . . ?
O8A Cl2 O6A 110.6(10) . . ?
O7 Cl2 O6B 130.3(13) . . ?
O8B Cl2 O6B 115.4(17) . . ?
O8A Cl2 O6B 82.1(14) . . ?
O6A Cl2 O6B 33.7(13) . . ?
O7 Cl2 O5A 120.4(10) . . ?
O8B Cl2 O5A 76.6(15) . . ?
O8A Cl2 O5A 104.5(13) . . ?
O6A Cl2 O5A 110.4(13) . . ?
O6B Cl2 O5A 102.1(12) . . ?
O7 Cl2 O5B 97.0(10) . . ?
O8B Cl2 O5B 108.3(17) . . ?
O8A Cl2 O5B 141.1(14) . . ?
O6A Cl2 O5B 91.3(14) . . ?
O6B Cl2 O5B 103.7(13) . . ?
O5A Cl2 O5B 36.6(12) . . ?
O5B O5A Cl2 75(2) . . ?
O5B O5A O8B 119(3) . . ?
Cl2 O5A O8B 50.7(11) . . ?
O5A O5B Cl2 68.3(19) . . ?
O6B O6A Cl2 74(3) . . ?
O6A O6B Cl2 72.0(19) . . ?
O8B O8A Cl2 69(2) . . ?
O8A O8B Cl2 71(2) . . ?
O8A O8B O5A 109(3) . . ?
Cl2 O8B O5A 52.8(11) . . ?

loop_
_geom_bond_atom_site_label_1
_geom_bond_atom_site_label_2
_geom_bond_distance
_geom_bond_site_symmetry_2
_geom_bond_publ_flag
Cu1 N1 1.901(5) . ?
Cu1 N3 1.959(6) . ?
Cu1 N2 2.003(6) . ?
Cu1 N4 2.048(6) . ?
Cu1 N5 2.152(9) . ?
N1 C1 1.323(9) . ?
N1 C5 1.333(9) . ?
N2 C6 1.239(10) . ?
N2 C10 1.456(11) . ?
N3 C7 1.262(9) . ?
N3 C15 1.457(9) . ?
N4 C13 1.477(10) . ?
N4 C16 1.509(12) . ?
N4 C14 1.526(10) . ?
N5 C17 1.444(13) . ?
C1 C2 1.354(12) . ?
C1 C6 1.517(12) . ?
C2 C3 1.356(15) . ?
C3 C4 1.420(14) . ?
C4 C5 1.391(10) . ?
C5 C7 1.466(10) . ?
C6 C8 1.492(11) . ?
C7 C9 1.500(10) . ?
C10 C11 1.464(13) . ?
C11 C12 1.526(13) . ?
C12 C13 1.500(14) . ?
C14 C15 1.484(11) . ?
C16 C17 1.520(12) . ?
Cl1 O4B 1.297(17) . ?
Cl1 O2A 1.355(15) . ?
Cl1 O1 1.364(7) . ?
Cl1 O3 1.428(7) . ?
Cl1 O4A 1.455(15) . ?
Cl1 O2B 1.506(15) . ?
O2A O4B 1.16(3) . ?
O2A O2B 1.35(3) . ?
O4A O4B 1.26(3) . ?
Cl2 O7 1.351(8) . ?
Cl2 O8B 1.38(2) . ?
Cl2 O8A 1.390(19) . ?
Cl2 O6A 1.399(17) . ?
Cl2 O6B 1.42(2) . ?
Cl2 O5A 1.418(16) . ?
Cl2 O5B 1.48(2) . ?
O5A O5B 0.91(3) . ?
O5A O8B 1.73(3) . ?
O6A O6B 0.82(3) . ?
O8A O8B 0.94(3) . ?
